data_8106375
loop_
_publ_author_name
'Yan, Gao'

_publ_section_title
;
 Crystal structure of ethyl
 2-amino-4-(3,4-dimethylphenyl)-7-methyl-5-oxo-4H,5H-pyrano[4,3-b]pyran-3-carboxylate,
 C20H21NO5
;
_journal_issue 6
_journal_name_full 'Zeitschrift f\"ur Kristallographie - New Crystal Structures'
_journal_page_first 997
_journal_page_last 998
_journal_paper_doi 10.1515/ncrs-2018-0106
_journal_volume 233
_journal_year 2018
_chemical_formula_moiety 'C20 H21 N O5'
_chemical_formula_sum 'C20 H21 N O5'
_chemical_formula_weight 355.38
_space_group_crystal_system orthorhombic
_space_group_IT_number 56
_space_group_name_Hall '-P 2ab 2ac'
_space_group_name_H-M_alt 'P c c n'
_atom_sites_solution_hydrogens geom
_cell_angle_alpha 90
_cell_angle_beta 90
_cell_angle_gamma 90
_cell_formula_units_Z 8
_cell_length_a 15.114(2)
_cell_length_b 17.574(3)
_cell_length_c 14.123(2)
_cell_measurement_reflns_used 3647
_cell_measurement_temperature 293(2)
_cell_measurement_theta_max 21.59
_cell_measurement_theta_min 2.29
_cell_volume 3751.3(10)
_computing_cell_refinement 'SAINT v7.60A (Bruker, 2009)'
_computing_data_collection 'Bruker APEX2'
_computing_data_reduction 'SAINT v7.60A (Bruker, 2009)'
_computing_molecular_graphics 'Olex2 (Dolomanov et al., 2009)'
_computing_publication_material 'Olex2 (Dolomanov et al., 2009)'
_computing_structure_refinement 'ShelXL (Sheldrick, 2015)'
_computing_structure_solution 'SHELXS-97 (Sheldrick, 2008)'
_diffrn_ambient_temperature 293(2)
_diffrn_measured_fraction_theta_full 0.988
_diffrn_measured_fraction_theta_max 0.988
_diffrn_measurement_device_type 'Bruker APEX-II CCD'
_diffrn_measurement_method '\f and \w scans'
_diffrn_radiation_monochromator graphite
_diffrn_radiation_type MoK\a
_diffrn_radiation_wavelength 0.71073
_diffrn_reflns_av_R_equivalents 0.0770
_diffrn_reflns_av_unetI/netI 0.0579
_diffrn_reflns_Laue_measured_fraction_full 0.988
_diffrn_reflns_Laue_measured_fraction_max 0.988
_diffrn_reflns_limit_h_max 17
_diffrn_reflns_limit_h_min -17
_diffrn_reflns_limit_k_max 17
_diffrn_reflns_limit_k_min -20
_diffrn_reflns_limit_l_max 16
_diffrn_reflns_limit_l_min -16
_diffrn_reflns_number 17246
_diffrn_reflns_point_group_measured_fraction_full 0.988
_diffrn_reflns_point_group_measured_fraction_max 0.988
_diffrn_reflns_theta_full 24.999
_diffrn_reflns_theta_max 24.999
_diffrn_reflns_theta_min 1.777
_diffrn_standards_number 0
_exptl_absorpt_coefficient_mu 0.091
_exptl_absorpt_correction_T_max 0.9786
_exptl_absorpt_correction_T_min 0.9707
_exptl_absorpt_correction_type multi-scan
_exptl_absorpt_process_details SADABS
_exptl_crystal_colour colorless
_exptl_crystal_density_diffrn 1.258
_exptl_crystal_density_meas .
_exptl_crystal_density_method 'not measured'
_exptl_crystal_description block
_exptl_crystal_F_000 1504
_exptl_crystal_size_max 0.33
_exptl_crystal_size_mid 0.29
_exptl_crystal_size_min 0.24
_refine_diff_density_max 0.359
_refine_diff_density_min -0.225
_refine_diff_density_rms 0.045
_refine_ls_extinction_coef 0.0065(15)
_refine_ls_extinction_expression Fc^*^=kFc[1+0.001xFc^2^\l^3^/sin(2\q)]^-1/4^
_refine_ls_extinction_method 'SHELXL-2016/6 (Sheldrick 2016)'
_refine_ls_goodness_of_fit_ref 1.066
_refine_ls_hydrogen_treatment constr
_refine_ls_matrix_type full
_refine_ls_number_parameters 236
_refine_ls_number_reflns 3271
_refine_ls_number_restraints 2
_refine_ls_restrained_S_all 1.069
_refine_ls_R_factor_all 0.1095
_refine_ls_R_factor_gt 0.0626
_refine_ls_shift/su_max 0.000
_refine_ls_shift/su_mean 0.000
_refine_ls_structure_factor_coef Fsqd
_refine_ls_weighting_details 'w=1/[\s^2^(Fo^2^)+(0.1225P)^2^] where P=(Fo^2^+2Fc^2^)/3'
_refine_ls_weighting_scheme calc
_refine_ls_wR_factor_gt 0.1911
_refine_ls_wR_factor_ref 0.2130
_reflns_Friedel_coverage 0.000
_reflns_Friedel_fraction_full .
_reflns_Friedel_fraction_max .
_reflns_number_gt 1879
_reflns_number_total 3271
_reflns_threshold_expression 'I > 2\s(I)'
_cod_data_source_file suppl_ncrs-2018-0106_suppl.cif
_cod_data_source_block a
_cod_database_code 8106375
_shelx_space_group_comment
;
The symmetry employed for this shelxl refinement is uniquely defined
by the following loop, which should always be used as a source of
symmetry information in preference to the above space-group names.
They are only intended as comments.
;
_shelx_estimated_absorpt_t_max 0.979
_shelx_estimated_absorpt_t_min 0.971
_olex2_refinement_description
;
1. Fixed Uiso
 At 1.2 times of:
  All C(H) groups, All C(H,H) groups, All N(H,H) groups
 At 1.5 times of:
  All C(H,H,H) groups
2. Restrained distances
 C1-C2
 1.52 with sigma of 0.02
3. Rigid bond restraints
 C1, C2
 with sigma for 1-2 distances of 0.01 and sigma for 1-3 distances of 0.01
4.a Ternary CH refined with riding coordinates:
 C5(H5)
4.b Secondary CH2 refined with riding coordinates:
 C2(H2A,H2B)
4.c Me refined with riding coordinates:
 C1(H1C,H1D,H1E), C11(H11A,H11B,H11C), C19(H19A,H19B,H19C), C20(H20A,H20B,H20C)
4.d Aromatic/amide H refined with riding coordinates:
 C9(H9), C14(H14), C15(H15), C18(H18)
4.e X=CH2 refined with riding coordinates:
 N1(H1A,H1B)
;
_olex2_submission_special_instructions 'No special instructions were received'
_publcif_funding_html
;
;

loop_
_space_group_symop_operation_xyz
'x, y, z'
'-x+1/2, -y+1/2, z'
'x+1/2, -y, -z+1/2'
'-x, y+1/2, -z+1/2'
'-x, -y, -z'
'x-1/2, y-1/2, -z'
'-x-1/2, y, z-1/2'
'x, -y-1/2, z-1/2'

loop_
_atom_site_label
_atom_site_type_symbol
_atom_site_fract_x
_atom_site_fract_y
_atom_site_fract_z
_atom_site_U_iso_or_equiv
_atom_site_adp_type
_atom_site_occupancy
_atom_site_site_symmetry_order
_atom_site_calc_flag
_atom_site_refinement_flags_posn
_atom_site_refinement_flags_adp
_atom_site_refinement_flags_occupancy
_atom_site_disorder_assembly
_atom_site_disorder_group
N1 N 0.56606(17) 0.11697(14) 0.56109(16) 0.0684(8) Uani 1 1 d . . . . .
H1A H 0.544511 0.073281 0.546224 0.082 Uiso 1 1 calc R . . . .
H1B H 0.578951 0.126922 0.619096 0.082 Uiso 1 1 calc R . . . .
O1 O 0.52503(16) 0.09589(11) 0.26536(14) 0.0738(7) Uani 1 1 d . . . . .
O2 O 0.51798(18) 0.03628(13) 0.40470(15) 0.0901(8) Uani 1 1 d . . . . .
O3 O 0.61270(13) 0.23495(10) 0.53707(12) 0.0582(6) Uani 1 1 d . . . . .
O4 O 0.66037(15) 0.36574(13) 0.24665(16) 0.0806(7) Uani 1 1 d . . . . .
O5 O 0.70564(13) 0.41488(11) 0.38271(15) 0.0673(6) Uani 1 1 d . . . . .
C1 C 0.4847(3) 0.0377(3) 0.1210(3) 0.143(2) Uani 1 1 d D U . . .
H1C H 0.465397 -0.008581 0.091350 0.214 Uiso 1 1 calc R . . . .
H1D H 0.441338 0.076762 0.110856 0.214 Uiso 1 1 calc R . . . .
H1E H 0.540134 0.053239 0.093947 0.214 Uiso 1 1 calc R . . . .
C2 C 0.4956(3) 0.0252(2) 0.2207(3) 0.0972(13) Uani 1 1 d D U . . .
H2A H 0.539013 -0.014514 0.231352 0.117 Uiso 1 1 calc R . . . .
H2B H 0.439932 0.009078 0.248309 0.117 Uiso 1 1 calc R . . . .
C3 C 0.5339(2) 0.09437(17) 0.3596(2) 0.0624(8) Uani 1 1 d . . . . .
C4 C 0.56393(18) 0.16561(15) 0.39900(18) 0.0527(7) Uani 1 1 d . . . . .
C5 C 0.56934(18) 0.23635(15) 0.33679(18) 0.0532(7) Uani 1 1 d . . . . .
H5 H 0.595686 0.222559 0.275755 0.064 Uiso 1 1 calc R . . . .
C6 C 0.62827(17) 0.29416(15) 0.38566(18) 0.0498(7) Uani 1 1 d . . . . .
C7 C 0.64356(18) 0.29264(15) 0.47954(18) 0.0508(7) Uani 1 1 d . . . . .
C8 C 0.57951(19) 0.16942(15) 0.49403(19) 0.0543(7) Uani 1 1 d . . . . .
C9 C 0.68814(19) 0.35201(16) 0.5287(2) 0.0598(8) Uani 1 1 d . . . . .
H9 H 0.697821 0.349023 0.593629 0.072 Uiso 1 1 calc R . . . .
C10 C 0.7156(2) 0.41196(17) 0.4791(2) 0.0637(8) Uani 1 1 d . . . . .
C11 C 0.7577(3) 0.48353(18) 0.5172(3) 0.0897(11) Uani 1 1 d . . . . .
H11A H 0.770915 0.517322 0.465730 0.135 Uiso 1 1 calc R . . . .
H11B H 0.717626 0.508028 0.560257 0.135 Uiso 1 1 calc R . . . .
H11C H 0.811374 0.470769 0.549937 0.135 Uiso 1 1 calc R . . . .
C12 C 0.66338(18) 0.35716(16) 0.3317(2) 0.0582(8) Uani 1 1 d . . . . .
C13 C 0.47794(18) 0.27170(15) 0.31964(18) 0.0527(7) Uani 1 1 d . . . . .
C14 C 0.4245(2) 0.29292(19) 0.3952(2) 0.0715(9) Uani 1 1 d . . . . .
H14 H 0.443940 0.284508 0.456827 0.086 Uiso 1 1 calc R . . . .
C15 C 0.3429(2) 0.32631(19) 0.3804(3) 0.0790(10) Uani 1 1 d . . . . .
H15 H 0.308456 0.339759 0.432299 0.095 Uiso 1 1 calc R . . . .
C16 C 0.3112(2) 0.34021(18) 0.2902(3) 0.0755(10) Uani 1 1 d . . . . .
C17 C 0.3636(2) 0.31984(19) 0.2129(2) 0.0740(10) Uani 1 1 d . . . . .
C18 C 0.4468(2) 0.28489(17) 0.2298(2) 0.0634(8) Uani 1 1 d . . . . .
H18 H 0.481343 0.270469 0.178338 0.076 Uiso 1 1 calc R . . . .
C19 C 0.3354(3) 0.3340(3) 0.1117(3) 0.1219(17) Uani 1 1 d . . . . .
H19A H 0.380468 0.315941 0.069431 0.183 Uiso 1 1 calc R . . . .
H19B H 0.281071 0.307506 0.099365 0.183 Uiso 1 1 calc R . . . .
H19C H 0.326731 0.387571 0.102136 0.183 Uiso 1 1 calc R . . . .
C20 C 0.2202(2) 0.3783(2) 0.2781(3) 0.1111(15) Uani 1 1 d . . . . .
H20A H 0.207411 0.384155 0.211907 0.167 Uiso 1 1 calc R . . . .
H20B H 0.175499 0.347181 0.306976 0.167 Uiso 1 1 calc R . . . .
H20C H 0.220801 0.427424 0.307913 0.167 Uiso 1 1 calc R . . . .

loop_
_atom_site_aniso_label
_atom_site_aniso_U_11
_atom_site_aniso_U_22
_atom_site_aniso_U_33
_atom_site_aniso_U_23
_atom_site_aniso_U_13
_atom_site_aniso_U_12
N1 0.111(2) 0.0474(15) 0.0467(14) 0.0031(11) -0.0064(13) -0.0070(14)
O1 0.1113(18) 0.0573(14) 0.0529(13) -0.0095(10) -0.0105(11) -0.0143(12)
O2 0.150(2) 0.0527(15) 0.0676(15) 0.0014(11) -0.0144(13) -0.0206(15)
O3 0.0852(14) 0.0429(11) 0.0466(11) -0.0025(9) -0.0037(9) -0.0058(10)
O4 0.1013(18) 0.0791(17) 0.0615(15) 0.0217(12) -0.0130(12) -0.0201(13)
O5 0.0807(14) 0.0486(13) 0.0727(14) 0.0082(10) -0.0094(11) -0.0088(10)
C1 0.168(5) 0.179(5) 0.081(3) -0.039(3) 0.010(3) -0.082(4)
C2 0.139(4) 0.079(3) 0.073(2) -0.0270(19) -0.015(2) -0.019(3)
C3 0.089(2) 0.0467(18) 0.0515(18) -0.0035(14) -0.0056(15) -0.0049(15)
C4 0.0731(17) 0.0396(16) 0.0454(16) 0.0001(12) -0.0031(13) 0.0018(13)
C5 0.0711(17) 0.0457(16) 0.0429(14) 0.0001(12) -0.0011(13) -0.0015(13)
C6 0.0582(16) 0.0401(16) 0.0511(16) 0.0022(12) -0.0041(12) 0.0037(12)
C7 0.0648(16) 0.0373(15) 0.0503(16) -0.0012(12) -0.0030(13) 0.0069(13)
C8 0.0727(18) 0.0374(16) 0.0528(17) -0.0022(12) -0.0030(14) 0.0017(13)
C9 0.0736(18) 0.0473(17) 0.0586(17) -0.0043(14) -0.0084(15) 0.0009(15)
C10 0.0689(18) 0.0488(19) 0.073(2) -0.0037(15) -0.0127(15) 0.0013(14)
C11 0.104(3) 0.049(2) 0.116(3) -0.0060(19) -0.020(2) -0.0081(18)
C12 0.0681(18) 0.0468(18) 0.0597(19) 0.0043(14) -0.0100(14) 0.0025(14)
C13 0.0679(17) 0.0411(16) 0.0491(16) 0.0018(12) -0.0077(14) -0.0032(13)
C14 0.077(2) 0.074(2) 0.063(2) 0.0011(16) -0.0057(16) 0.0116(18)
C15 0.081(2) 0.070(2) 0.087(3) -0.0047(18) 0.0033(19) 0.0082(17)
C16 0.074(2) 0.0458(19) 0.106(3) -0.0060(18) -0.019(2) 0.0001(16)
C17 0.083(2) 0.058(2) 0.080(2) 0.0121(17) -0.0263(19) -0.0046(17)
C18 0.074(2) 0.0559(19) 0.0599(18) 0.0063(14) -0.0103(15) -0.0027(16)
C19 0.122(3) 0.141(4) 0.102(3) 0.028(3) -0.047(3) 0.017(3)
C20 0.085(3) 0.082(3) 0.166(4) -0.016(3) -0.044(2) 0.015(2)

loop_
_atom_type_symbol
_atom_type_description
_atom_type_scat_dispersion_real
_atom_type_scat_dispersion_imag
_atom_type_scat_source
C C 0.0033 0.0016 'International Tables Vol C Tables 4.2.6.8 and 6.1.1.4'
H H 0.0000 0.0000 'International Tables Vol C Tables 4.2.6.8 and 6.1.1.4'
N N 0.0061 0.0033 'International Tables Vol C Tables 4.2.6.8 and 6.1.1.4'
O O 0.0106 0.0060 'International Tables Vol C Tables 4.2.6.8 and 6.1.1.4'

loop_
_geom_angle_atom_site_label_1
_geom_angle_atom_site_label_2
_geom_angle_atom_site_label_3
_geom_angle
_geom_angle_site_symmetry_1
_geom_angle_site_symmetry_3
H1A N1 H1B 120.0 . .
C8 N1 H1A 120.0 . .
C8 N1 H1B 120.0 . .
C3 O1 C2 116.3(2) . .
C7 O3 C8 118.1(2) . .
C10 O5 C12 122.3(2) . .
H1C C1 H1D 109.5 . .
H1C C1 H1E 109.5 . .
H1D C1 H1E 109.5 . .
C2 C1 H1C 109.5 . .
C2 C1 H1D 109.5 . .
C2 C1 H1E 109.5 . .
O1 C2 H2A 109.8 . .
O1 C2 H2B 109.8 . .
C1 C2 O1 109.2(3) . .
C1 C2 H2A 109.8 . .
C1 C2 H2B 109.8 . .
H2A C2 H2B 108.3 . .
O1 C3 C4 113.4(2) . .
O2 C3 O1 120.9(3) . .
O2 C3 C4 125.7(3) . .
C3 C4 C5 120.1(2) . .
C8 C4 C3 118.4(2) . .
C8 C4 C5 121.2(2) . .
C4 C5 H5 109.1 . .
C4 C5 C13 111.9(2) . .
C6 C5 C4 108.4(2) . .
C6 C5 H5 109.1 . .
C6 C5 C13 109.2(2) . .
C13 C5 H5 109.1 . .
C7 C6 C5 122.4(2) . .
C7 C6 C12 118.1(2) . .
C12 C6 C5 119.3(2) . .
O3 C7 C9 114.3(2) . .
C6 C7 O3 122.4(2) . .
C6 C7 C9 123.2(3) . .
N1 C8 O3 108.4(2) . .
N1 C8 C4 129.5(3) . .
C4 C8 O3 122.1(2) . .
C7 C9 H9 120.9 . .
C10 C9 C7 118.1(3) . .
C10 C9 H9 120.9 . .
O5 C10 C11 111.7(3) . .
C9 C10 O5 121.2(3) . .
C9 C10 C11 127.1(3) . .
C10 C11 H11A 109.5 . .
C10 C11 H11B 109.5 . .
C10 C11 H11C 109.5 . .
H11A C11 H11B 109.5 . .
H11A C11 H11C 109.5 . .
H11B C11 H11C 109.5 . .
O4 C12 O5 115.9(3) . .
O4 C12 C6 127.2(3) . .
O5 C12 C6 116.9(2) . .
C14 C13 C5 120.7(2) . .
C18 C13 C5 121.5(3) . .
C18 C13 C14 117.7(3) . .
C13 C14 H14 119.5 . .
C15 C14 C13 121.1(3) . .
C15 C14 H14 119.5 . .
C14 C15 H15 119.2 . .
C14 C15 C16 121.6(3) . .
C16 C15 H15 119.2 . .
C15 C16 C17 118.6(3) . .
C15 C16 C20 119.2(3) . .
C17 C16 C20 122.2(3) . .
C16 C17 C18 118.8(3) . .
C16 C17 C19 122.5(3) . .
C18 C17 C19 118.7(3) . .
C13 C18 C17 122.1(3) . .
C13 C18 H18 118.9 . .
C17 C18 H18 118.9 . .
C17 C19 H19A 109.5 . .
C17 C19 H19B 109.5 . .
C17 C19 H19C 109.5 . .
H19A C19 H19B 109.5 . .
H19A C19 H19C 109.5 . .
H19B C19 H19C 109.5 . .
C16 C20 H20A 109.5 . .
C16 C20 H20B 109.5 . .
C16 C20 H20C 109.5 . .
H20A C20 H20B 109.5 . .
H20A C20 H20C 109.5 . .
H20B C20 H20C 109.5 . .

loop_
_geom_bond_atom_site_label_1
_geom_bond_atom_site_label_2
_geom_bond_distance
_geom_bond_site_symmetry_2
N1 H1A 0.8600 .
N1 H1B 0.8600 .
N1 C8 1.337(3) .
O1 C2 1.462(4) .
O1 C3 1.338(3) .
O2 C3 1.227(3) .
O3 C7 1.380(3) .
O3 C8 1.396(3) .
O4 C12 1.212(3) .
O5 C10 1.371(3) .
O5 C12 1.398(3) .
C1 H1C 0.9600 .
C1 H1D 0.9600 .
C1 H1E 0.9600 .
C1 C2 1.435(5) .
C2 H2A 0.9700 .
C2 H2B 0.9700 .
C3 C4 1.443(4) .
C4 C5 1.524(4) .
C4 C8 1.364(4) .
C5 H5 0.9800 .
C5 C6 1.517(4) .
C5 C13 1.534(4) .
C6 C7 1.346(3) .
C6 C12 1.445(4) .
C7 C9 1.423(4) .
C9 H9 0.9300 .
C9 C10 1.331(4) .
C10 C11 1.509(4) .
C11 H11A 0.9600 .
C11 H11B 0.9600 .
C11 H11C 0.9600 .
C13 C14 1.390(4) .
C13 C18 1.373(4) .
C14 H14 0.9300 .
C14 C15 1.381(5) .
C15 H15 0.9300 .
C15 C16 1.383(4) .
C16 C17 1.395(5) .
C16 C20 1.540(5) .
C17 C18 1.419(5) .
C17 C19 1.512(4) .
C18 H18 0.9300 .
C19 H19A 0.9600 .
C19 H19B 0.9600 .
C19 H19C 0.9600 .
C20 H20A 0.9600 .
C20 H20B 0.9600 .
C20 H20C 0.9600 .

loop_
_geom_torsion_atom_site_label_1
_geom_torsion_atom_site_label_2
_geom_torsion_atom_site_label_3
_geom_torsion_atom_site_label_4
_geom_torsion
_geom_torsion_site_symmetry_1
_geom_torsion_site_symmetry_2
_geom_torsion_site_symmetry_3
_geom_torsion_site_symmetry_4
O1 C3 C4 C5 8.9(4) . . . .
O1 C3 C4 C8 -176.8(3) . . . .
O2 C3 C4 C5 -171.7(3) . . . .
O2 C3 C4 C8 2.5(5) . . . .
O3 C7 C9 C10 -176.3(2) . . . .
C2 O1 C3 O2 0.1(5) . . . .
C2 O1 C3 C4 179.4(3) . . . .
C3 O1 C2 C1 176.8(3) . . . .
C3 C4 C5 C6 -162.4(3) . . . .
C3 C4 C5 C13 77.0(3) . . . .
C3 C4 C8 N1 -4.6(5) . . . .
C3 C4 C8 O3 176.8(2) . . . .
C4 C5 C6 C7 -21.9(3) . . . .
C4 C5 C6 C12 163.6(2) . . . .
C4 C5 C13 C14 56.0(3) . . . .
C4 C5 C13 C18 -125.3(3) . . . .
C5 C4 C8 N1 169.6(3) . . . .
C5 C4 C8 O3 -8.9(4) . . . .
C5 C6 C7 O3 5.4(4) . . . .
C5 C6 C7 C9 -170.9(3) . . . .
C5 C6 C12 O4 -9.7(4) . . . .
C5 C6 C12 O5 170.4(2) . . . .
C5 C13 C14 C15 178.6(3) . . . .
C5 C13 C18 C17 -177.9(3) . . . .
C6 C5 C13 C14 -64.0(3) . . . .
C6 C5 C13 C18 114.7(3) . . . .
C6 C7 C9 C10 0.3(4) . . . .
C7 O3 C8 N1 170.7(2) . . . .
C7 O3 C8 C4 -10.5(4) . . . .
C7 C6 C12 O4 175.6(3) . . . .
C7 C6 C12 O5 -4.4(4) . . . .
C7 C9 C10 O5 -3.5(4) . . . .
C7 C9 C10 C11 175.0(3) . . . .
C8 O3 C7 C6 12.4(4) . . . .
C8 O3 C7 C9 -171.0(2) . . . .
C8 C4 C5 C6 23.4(4) . . . .
C8 C4 C5 C13 -97.1(3) . . . .
C10 O5 C12 O4 -178.6(3) . . . .
C10 O5 C12 C6 1.4(4) . . . .
C12 O5 C10 C9 2.6(4) . . . .
C12 O5 C10 C11 -176.1(3) . . . .
C12 C6 C7 O3 179.9(2) . . . .
C12 C6 C7 C9 3.7(4) . . . .
C13 C5 C6 C7 100.2(3) . . . .
C13 C5 C6 C12 -74.2(3) . . . .
C13 C14 C15 C16 -0.2(5) . . . .
C14 C13 C18 C17 0.8(4) . . . .
C14 C15 C16 C17 -0.1(5) . . . .
C14 C15 C16 C20 -179.4(3) . . . .
C15 C16 C17 C18 0.7(5) . . . .
C15 C16 C17 C19 -178.9(3) . . . .
C16 C17 C18 C13 -1.1(5) . . . .
C18 C13 C14 C15 -0.1(5) . . . .
C19 C17 C18 C13 178.5(3) . . . .
C20 C16 C17 C18 -180.0(3) . . . .
C20 C16 C17 C19 0.4(6) . . . .
